data_2227752
loop_
_publ_author_name
'Yang, Yisheng'
'Chai, Wenxiang'
'Song, Li'
'Shu, Kangying'

_publ_section_title
;
 <i>catena</i>-Poly[[(1,10-phenanthroline-\k^2^<i>N</i>,<i>N</i>')copper(I)]-\m~2~-iodido]
;
_journal_coeditor_code KP2280
_journal_issue 11
_journal_name_full 'Acta Crystallographica Section E'
_journal_page_first m1486
_journal_paper_doi 10.1107/S1600536810043205
_journal_volume 66
_journal_year 2010
_chemical_formula_iupac '[Cu I (C12 H8 N2)]'
_chemical_formula_moiety 'C12 H8 Cu I N2'
_chemical_formula_sum 'C12 H8 Cu I N2'
_chemical_formula_weight 370.64
_chemical_name_systematic
;
<i>catena<i>-Poly[[(1,10-phenanthroline-\k^2^<i>N</i>,<i>N</i>')copper(I)]-
\m~2~-iodido]
;
_space_group_IT_number 19
_symmetry_cell_setting orthorhombic
_symmetry_space_group_name_Hall 'P 2ac 2ab'
_symmetry_space_group_name_H-M 'P 21 21 21'
_atom_sites_solution_hydrogens geom
_atom_sites_solution_primary direct
_atom_sites_solution_secondary difmap
_audit_creation_method SHELXL-97
_cell_angle_alpha 90.00
_cell_angle_beta 90.00
_cell_angle_gamma 90.00
_cell_formula_units_Z 4
_cell_length_a 4.1664(5)
_cell_length_b 10.4621(11)
_cell_length_c 25.518(4)
_cell_measurement_reflns_used 2969
_cell_measurement_temperature 293(2)
_cell_measurement_theta_max 27.4835
_cell_measurement_theta_min 2.1038
_cell_volume 1112.3(2)
_computing_cell_refinement 'PROCESS-AUTO (Rigaku, 1998)'
_computing_data_collection 'PROCESS-AUTO (Rigaku, 1998)'
_computing_data_reduction 'CrystalStructure (Rigaku/MSC, 2004)'
_computing_molecular_graphics 'SHELXTL (Sheldrick, 2008)'
_computing_publication_material 'SHELXTL (Sheldrick, 2008)'
_computing_structure_refinement 'SHELXL97 (Sheldrick, 2008)'
_computing_structure_solution 'SHELXS97 (Sheldrick, 2008)'
_diffrn_ambient_temperature 293(2)
_diffrn_detector_area_resol_mean 14.6306
_diffrn_measured_fraction_theta_full 0.995
_diffrn_measured_fraction_theta_max 0.995
_diffrn_measurement_device_type 'Rigaku R-AXIS RAPID'
_diffrn_measurement_method CCD_Profile_fitting
_diffrn_radiation_monochromator graphite
_diffrn_radiation_source 'fine-focus sealed tube'
_diffrn_radiation_type MoK\a
_diffrn_radiation_wavelength 0.71075
_diffrn_reflns_av_R_equivalents 0.0272
_diffrn_reflns_av_sigmaI/netI 0.0289
_diffrn_reflns_limit_h_max 5
_diffrn_reflns_limit_h_min -5
_diffrn_reflns_limit_k_max 13
_diffrn_reflns_limit_k_min -13
_diffrn_reflns_limit_l_max 31
_diffrn_reflns_limit_l_min -33
_diffrn_reflns_number 8582
_diffrn_reflns_theta_full 27.45
_diffrn_reflns_theta_max 27.45
_diffrn_reflns_theta_min 2.52
_exptl_absorpt_coefficient_mu 4.708
_exptl_absorpt_correction_T_max 0.7987
_exptl_absorpt_correction_T_min 0.2896
_exptl_absorpt_correction_type multi-scan
_exptl_absorpt_process_details '(ABSCOR; Higashi, 1995)'
_exptl_crystal_colour Yellow
_exptl_crystal_density_diffrn 2.213
_exptl_crystal_density_method 'not measured'
_exptl_crystal_description Prism
_exptl_crystal_F_000 704
_exptl_crystal_size_max 0.35
_exptl_crystal_size_mid 0.10
_exptl_crystal_size_min 0.05
_refine_diff_density_max 0.944
_refine_diff_density_min -0.535
_refine_ls_abs_structure_details 'Flack (1983), <b>1020 Friedel pairs?</b>'
_refine_ls_abs_structure_Flack 0.05(3)
_refine_ls_extinction_method none
_refine_ls_goodness_of_fit_ref 1.123
_refine_ls_hydrogen_treatment constr
_refine_ls_matrix_type full
_refine_ls_number_parameters 145
_refine_ls_number_reflns 2567
_refine_ls_number_restraints 0
_refine_ls_restrained_S_all 1.123
_refine_ls_R_factor_all 0.0311
_refine_ls_R_factor_gt 0.0277
_refine_ls_shift/su_max 0.001
_refine_ls_shift/su_mean 0.000
_refine_ls_structure_factor_coef Fsqd
_refine_ls_weighting_details 'calc w=1/[\s^2^(Fo^2^)+(0.0192P)^2^+0.4704P] where P=(Fo^2^+2Fc^2^)/3'
_refine_ls_weighting_scheme calc
_refine_ls_wR_factor_gt 0.0541
_refine_ls_wR_factor_ref 0.0558
_reflns_number_gt 2380
_reflns_number_total 2567
_reflns_threshold_expression I>2sigma(I)
_cod_data_source_file kp2280.cif
_cod_data_source_block I
_cod_database_code 2227752
_cod_database_fobs_code 2227752

loop_
_symmetry_equiv_pos_as_xyz
'x, y, z'
'-x+1/2, -y, z+1/2'
'x+1/2, -y+1/2, -z'
'-x, y+1/2, -z+1/2'

loop_
_atom_site_type_symbol
_atom_site_label
_atom_site_fract_x
_atom_site_fract_y
_atom_site_fract_z
_atom_site_U_iso_or_equiv
_atom_site_adp_type
_atom_site_calc_flag
_atom_site_refinement_flags
_atom_site_occupancy
_atom_site_disorder_assembly
_atom_site_disorder_group
I I1 0.66039(6) 0.42090(2) 0.117804(11) 0.03947(8) Uani d . 1 . .
Cu Cu1 0.16241(14) 0.27290(4) 0.12007(2) 0.03758(12) Uani d . 1 . .
N N1 0.3102(9) 0.1092(3) 0.07823(11) 0.0338(7) Uani d . 1 . .
N N2 -0.0053(9) 0.1283(3) 0.17018(13) 0.0341(7) Uani d . 1 . .
C C5 0.2334(9) -0.0008(4) 0.10317(14) 0.0315(9) Uani d . 1 . .
C C12 -0.1751(12) 0.1378(4) 0.21386(15) 0.0436(10) Uani d . 1 . .
H H12 -0.2174 0.2191 0.2269 0.052 Uiso calc R 1 . .
C C9 0.0515(10) 0.0084(4) 0.15161(15) 0.0315(9) Uani d . 1 . .
C C4 0.3219(12) -0.1225(4) 0.08441(16) 0.0420(10) Uani d . 1 . .
C C1 0.4834(11) 0.1005(5) 0.03491(16) 0.0448(11) Uani d . 1 . .
H H1 0.5378 0.1752 0.0173 0.054 Uiso calc R 1 . .
C C8 -0.0525(10) -0.1027(4) 0.17715(17) 0.0419(11) Uani d . 1 . .
C C10 -0.2305(11) -0.0865(5) 0.22338(17) 0.0536(12) Uani d . 1 . .
H H10 -0.3048 -0.1575 0.2417 0.064 Uiso calc R 1 . .
C C6 0.2110(14) -0.2340(4) 0.1123(2) 0.0557(14) Uani d . 1 . .
H H6 0.2677 -0.3146 0.1000 0.067 Uiso calc R 1 . .
C C11 -0.2940(12) 0.0332(5) 0.24137(17) 0.0532(12) Uani d . 1 . .
H H11 -0.4150 0.0450 0.2716 0.064 Uiso calc R 1 . .
C C3 0.5059(13) -0.1268(5) 0.03889(19) 0.0519(13) Uani d . 1 . .
H H3 0.5720 -0.2050 0.0254 0.062 Uiso calc R 1 . .
C C7 0.0286(14) -0.2250(4) 0.1555(2) 0.0546(14) Uani d . 1 . .
H H7 -0.0462 -0.2990 0.1715 0.065 Uiso calc R 1 . .
C C2 0.5884(12) -0.0168(5) 0.01436(18) 0.0546(14) Uani d . 1 . .
H H2 0.7135 -0.0189 -0.0158 0.066 Uiso calc R 1 . .

loop_
_atom_site_aniso_label
_atom_site_aniso_U_11
_atom_site_aniso_U_22
_atom_site_aniso_U_33
_atom_site_aniso_U_12
_atom_site_aniso_U_13
_atom_site_aniso_U_23
I1 0.02550(13) 0.02861(12) 0.06429(16) 0.00102(12) 0.00327(14) 0.00180(12)
Cu1 0.0322(3) 0.0280(2) 0.0525(3) 0.0003(2) 0.0052(3) 0.0017(2)
N1 0.0326(18) 0.0320(17) 0.0367(15) 0.0001(16) 0.0003(16) -0.0017(12)
N2 0.0335(18) 0.0320(16) 0.0368(18) -0.0010(16) -0.0010(16) -0.0011(14)
C5 0.026(2) 0.0296(18) 0.0385(19) -0.0005(14) -0.0077(17) 0.0004(14)
C12 0.037(2) 0.052(2) 0.042(2) 0.001(3) 0.001(2) -0.0009(18)
C9 0.024(2) 0.0300(19) 0.040(2) -0.0022(15) -0.0092(18) 0.0041(16)
C4 0.036(2) 0.038(2) 0.052(2) 0.010(2) -0.015(2) -0.0114(18)
C1 0.039(2) 0.055(3) 0.041(2) 0.003(2) 0.0016(19) -0.001(2)
C8 0.036(2) 0.038(2) 0.052(2) -0.0063(19) -0.0157(19) 0.0050(19)
C10 0.046(3) 0.059(3) 0.056(3) -0.012(3) -0.002(2) 0.022(2)
C6 0.060(3) 0.027(2) 0.080(3) 0.009(2) -0.029(3) -0.012(2)
C11 0.042(3) 0.073(3) 0.045(2) -0.005(3) 0.006(2) 0.012(2)
C3 0.046(3) 0.052(3) 0.059(3) 0.014(3) -0.013(3) -0.023(2)
C7 0.058(3) 0.029(2) 0.076(3) -0.005(2) -0.024(3) 0.009(2)
C2 0.043(3) 0.077(4) 0.044(2) 0.013(3) -0.005(2) -0.020(2)

loop_
_atom_type_symbol
_atom_type_description
_atom_type_scat_dispersion_real
_atom_type_scat_dispersion_imag
_atom_type_scat_source
C C 0.0033 0.0016 'International Tables Vol C Tables 4.2.6.8 and 6.1.1.4'
H H 0.0000 0.0000 'International Tables Vol C Tables 4.2.6.8 and 6.1.1.4'
N N 0.0061 0.0033 'International Tables Vol C Tables 4.2.6.8 and 6.1.1.4'
Cu Cu 0.3201 1.2651 'International Tables Vol C Tables 4.2.6.8 and 6.1.1.4'
I I -0.4742 1.8119 'International Tables Vol C Tables 4.2.6.8 and 6.1.1.4'

loop_
_geom_angle_atom_site_label_1
_geom_angle_atom_site_label_2
_geom_angle_atom_site_label_3
_geom_angle_site_symmetry_1
_geom_angle_site_symmetry_3
_geom_angle
_geom_angle_publ_flag
Cu1 I1 Cu1 . 1_655 106.715(18) ?
N2 Cu1 N1 . . 79.66(13) ?
N2 Cu1 I1 . . 135.30(10) ?
N1 Cu1 I1 . . 103.90(10) ?
N2 Cu1 I1 . 1_455 100.05(10) ?
N1 Cu1 I1 . 1_455 134.92(10) ?
I1 Cu1 I1 . 1_455 106.715(18) ?
C1 N1 C5 . . 117.6(3) ?
C1 N1 Cu1 . . 129.6(3) ?
C5 N1 Cu1 . . 112.6(2) ?
C12 N2 C9 . . 117.1(3) ?
C12 N2 Cu1 . . 129.5(3) ?
C9 N2 Cu1 . . 113.2(3) ?
N1 C5 C4 . . 123.2(3) ?
N1 C5 C9 . . 117.8(3) ?
C4 C5 C9 . . 119.1(4) ?
N2 C12 C11 . . 123.8(4) ?
N2 C12 H12 . . 118.1 ?
C11 C12 H12 . . 118.1 ?
N2 C9 C8 . . 123.3(4) ?
N2 C9 C5 . . 116.6(3) ?
C8 C9 C5 . . 120.1(4) ?
C3 C4 C5 . . 117.1(4) ?
C3 C4 C6 . . 124.2(4) ?
C5 C4 C6 . . 118.6(4) ?
N1 C1 C2 . . 122.9(4) ?
N1 C1 H1 . . 118.6 ?
C2 C1 H1 . . 118.6 ?
C9 C8 C10 . . 117.0(4) ?
C9 C8 C7 . . 119.2(4) ?
C10 C8 C7 . . 123.8(4) ?
C11 C10 C8 . . 119.8(4) ?
C11 C10 H10 . . 120.1 ?
C8 C10 H10 . . 120.1 ?
C7 C6 C4 . . 122.0(4) ?
C7 C6 H6 . . 119.0 ?
C4 C6 H6 . . 119.0 ?
C10 C11 C12 . . 119.0(4) ?
C10 C11 H11 . . 120.5 ?
C12 C11 H11 . . 120.5 ?
C2 C3 C4 . . 119.9(4) ?
C2 C3 H3 . . 120.1 ?
C4 C3 H3 . . 120.1 ?
C6 C7 C8 . . 120.9(4) ?
C6 C7 H7 . . 119.6 ?
C8 C7 H7 . . 119.6 ?
C3 C2 C1 . . 119.4(4) ?
C3 C2 H2 . . 120.3 ?
C1 C2 H2 . . 120.3 ?

loop_
_geom_bond_atom_site_label_1
_geom_bond_atom_site_label_2
_geom_bond_site_symmetry_2
_geom_bond_distance
_geom_bond_publ_flag
I1 Cu1 . 2.5895(6) y
I1 Cu1 1_655 2.6030(6) y
Cu1 N2 . 2.100(3) y
Cu1 N1 . 2.110(3) y
Cu1 I1 1_455 2.6030(6) ?
N1 C1 . 1.323(5) ?
N1 C5 . 1.354(5) ?
N2 C12 . 1.324(5) ?
N2 C9 . 1.361(5) ?
C5 C4 . 1.409(5) ?
C5 C9 . 1.453(5) ?
C12 C11 . 1.391(6) ?
C12 H12 . 0.9300 ?
C9 C8 . 1.402(5) ?
C4 C3 . 1.392(7) ?
C4 C6 . 1.443(6) ?
C1 C2 . 1.404(6) ?
C1 H1 . 0.9300 ?
C8 C10 . 1.404(6) ?
C8 C7 . 1.434(6) ?
C10 C11 . 1.360(7) ?
C10 H10 . 0.9300 ?
C6 C7 . 1.341(7) ?
C6 H6 . 0.9300 ?
C11 H11 . 0.9300 ?
C3 C2 . 1.355(7) ?
C3 H3 . 0.9300 ?
C7 H7 . 0.9300 ?
C2 H2 . 0.9300 ?
